data_7246866
loop_
_publ_author_name
'Boonprab, Theerapoom'
'Habarakada, Upeksha'
'Chastanet, Guillaume'
'Harding, Phimphaka'
'Harding, David J.'

_publ_section_title
;
 Light and thermally activated spin crossover coupled to an
 order--disorder transition of a propyl chain in an iron(iii) complex
;
_journal_issue 29
_journal_name_full CrystEngComm
_journal_page_first 4126
_journal_page_last 4132
_journal_paper_doi 10.1039/D3CE00425B
_journal_volume 25
_journal_year 2023
_chemical_formula_moiety 'I, C32 H38 Fe N4 O2, C H Cl3'
_chemical_formula_sum 'C33 H39 Cl3 Fe I N4 O2'
_chemical_formula_weight 812.78
_space_group_crystal_system monoclinic
_space_group_IT_number 14
_space_group_name_Hall '-P 2ybc'
_space_group_name_H-M_alt 'P 1 21/c 1'
_atom_sites_solution_hydrogens geom
_atom_sites_solution_primary dual
_audit_creation_date 2020-04-23
_audit_creation_method
;
Olex2 1.3-ac4
(compiled 2019.10.09 svn.r3662 for Rigaku Oxford Diffraction, GUI svn.r5959)
;
_audit_update_record
;
2023-04-27 deposited with the CCDC.	2023-06-01 downloaded from the CCDC.
;
_cell_angle_alpha 90
_cell_angle_beta 93.6869(14)
_cell_angle_gamma 90
_cell_formula_units_Z 4
_cell_length_a 11.38862(17)
_cell_length_b 13.0145(2)
_cell_length_c 23.4046(4)
_cell_measurement_reflns_used 14870
_cell_measurement_temperature 150.0(5)
_cell_measurement_theta_max 68.3470
_cell_measurement_theta_min 3.7600
_cell_volume 3461.78(10)
_computing_cell_refinement 'CrysAlisPro 1.171.40.76a (Rigaku OD, 2020)'
_computing_data_collection 'CrysAlisPro 1.171.40.76a (Rigaku OD, 2020)'
_computing_data_reduction 'CrysAlisPro 1.171.40.76a (Rigaku OD, 2020)'
_computing_molecular_graphics 'Olex2 1.3-ac4 (Dolomanov et al., 2009)'
_computing_publication_material 'Olex2 1.3-ac4 (Dolomanov et al., 2009)'
_computing_structure_refinement 'ShelXL 2016/4 (Sheldrick, 2015)'
_computing_structure_solution 'ShelXT n/a (Sheldrick, 2015)'
_diffrn_ambient_temperature 150.0(5)
_diffrn_detector 'Hybrid Pixel Array Detector'
_diffrn_detector_area_resol_mean 10.0000
_diffrn_detector_type HyPix3000
_diffrn_measured_fraction_theta_full 0.999
_diffrn_measured_fraction_theta_max 0.991
_diffrn_measurement_details
;
List of Runs (angles in degrees, time in seconds):

  # Type    Start    End  Width  t~exp~   \w     \q     \k     \f   Frames
#--------------------------------------------------------------------------
  1  \w   -111.00 -26.00   0.50    0.50    --  -40.91 161.00-161.00  170
  2  \w    -84.00   0.00   0.50    0.50    --  -40.91 117.00  48.00  168
  3  \w   -105.00 -54.00   0.50    0.50    --  -40.91-161.00 169.00  102
  4  \w     27.00 111.00   0.50    0.50    --   40.91-161.00 169.00  168
  5  \w      0.00  84.00   0.50    0.50    --   40.91-117.00 -39.00  168
  6  \w     54.00 105.00   0.50    0.50    --   40.91 161.00-161.00  102
  7  \w     32.00 109.00   0.50    2.00    --   96.59-117.00 -39.00  154
  8  \w     32.00 136.00   0.50    2.00    --   96.59-161.00 169.00  208
  9  \w     81.00 157.00   0.50    2.00    --   96.59 117.00  48.00  152
 10  \w     53.00 157.00   0.50    2.00    --   96.59 161.00-161.00  208
 11  \w   -109.00 -32.00   0.50    0.50    --  -40.91 -25.00  90.00  154
 12  \w   -105.00 -29.00   0.50    0.50    --  -40.91 -37.00-180.00  152
 13  \w     25.00 104.00   0.50    0.50    --   40.91  50.00-120.00  158
 14  \w    -23.00  61.00   0.50    0.50    --   40.91 -63.00 -60.00  168
 15  \w    -22.00  57.00   0.50    0.50    --   40.91 -50.00   0.00  158
 16  \w     29.00 105.00   0.50    0.50    --   40.91  37.00  90.00  152
 17  \w     21.00 105.00   0.50    0.50    --   40.91  63.00  30.00  168
 18  \w     32.00 109.00   0.50    0.50    --   40.91  25.00 -90.00  154
 19  \w     27.00 105.00   0.50    2.00    --   96.59 -96.00 -30.00  156
 20  \w     83.00 157.00   0.50    2.00    --   96.59  77.00-180.00  148
 21  \w     88.00 157.00   0.50    2.00    --   96.59  25.00 -30.00  138
 22  \w     43.00 109.00   0.50    2.00    --   96.59-117.00  30.00  132
 23  \w     84.00 110.00   0.50    2.00    --   96.59  17.00-120.00   52
 24  \w     32.00 104.00   0.50    2.00    --   96.59-117.00 150.00  144
 25  \w    131.00 157.00   0.50    2.00    --   96.59   8.00  90.00   52
 26  \w     70.00 116.00   0.50    2.00    --   96.59   8.00  90.00   92
 27  \w     34.00 110.00   0.50    2.00    --   96.59 -42.00 -60.00  152
 28  \w     33.00  91.00   0.50    2.00    --   96.59 -59.00 -90.00  116
 29  \w    103.00 136.00   0.50    2.00    --   96.59  96.00  90.00   66
 30  \w     89.00 123.00   0.50    2.00    --   96.59  25.00  90.00   68
 31  \w     69.00 104.00   0.50    2.00    --   96.59 -96.00 150.00   70
 32  \w     31.00 105.00   0.50    2.00    --   96.59 -25.00 -90.00  148
;
_diffrn_measurement_device 'four-circle diffractometer'
_diffrn_measurement_device_type 'SuperNova, Single source at offset/far, HyPix3000'
_diffrn_measurement_method '\w scans'
_diffrn_orient_matrix_type 'CrysAlisPro convention (1999,Acta A55,543-557)'
_diffrn_orient_matrix_UB_11 0.0077822000
_diffrn_orient_matrix_UB_12 -0.1167715000
_diffrn_orient_matrix_UB_13 0.0104308000
_diffrn_orient_matrix_UB_21 0.0929191000
_diffrn_orient_matrix_UB_22 -0.0087560000
_diffrn_orient_matrix_UB_23 -0.0447923000
_diffrn_orient_matrix_UB_31 0.0982312000
_diffrn_orient_matrix_UB_32 0.0179583000
_diffrn_orient_matrix_UB_33 0.0472770000
_diffrn_radiation_monochromator mirror
_diffrn_radiation_probe x-ray
_diffrn_radiation_type 'Cu K\a'
_diffrn_radiation_wavelength 1.54184
_diffrn_reflns_av_R_equivalents 0.1066
_diffrn_reflns_av_unetI/netI 0.0630
_diffrn_reflns_Laue_measured_fraction_full 0.999
_diffrn_reflns_Laue_measured_fraction_max 0.991
_diffrn_reflns_limit_h_max 13
_diffrn_reflns_limit_h_min -13
_diffrn_reflns_limit_k_max 15
_diffrn_reflns_limit_k_min -15
_diffrn_reflns_limit_l_max 28
_diffrn_reflns_limit_l_min -27
_diffrn_reflns_number 26930
_diffrn_reflns_point_group_measured_fraction_full 0.999
_diffrn_reflns_point_group_measured_fraction_max 0.991
_diffrn_reflns_theta_full 67.684
_diffrn_reflns_theta_max 68.596
_diffrn_reflns_theta_min 3.785
_diffrn_source 'micro-focus sealed X-ray tube'
_diffrn_source_type 'SuperNova (Cu) X-ray Source'
_exptl_absorpt_coefficient_mu 12.908
_exptl_absorpt_correction_T_max 0.484
_exptl_absorpt_correction_T_min 0.081
_exptl_absorpt_correction_type analytical
_exptl_absorpt_process_details
;
CrysAlisPro 1.171.40.76a (Rigaku Oxford Diffraction, 2020)
Analytical numeric absorption correction using a multifaceted crystal
			model based on expressions derived by R.C. Clark & J.S. Reid.
(Clark, R. C. & Reid, J. S. (1995). Acta Cryst. A51, 887-897)
Empirical absorption correction using spherical harmonics,
 implemented in SCALE3 ABSPACK scaling algorithm.
;
_exptl_crystal_colour black
_exptl_crystal_colour_primary black
_exptl_crystal_density_diffrn 1.559
_exptl_crystal_description block
_exptl_crystal_F_000 1644
_exptl_crystal_size_max 0.413
_exptl_crystal_size_mid 0.188
_exptl_crystal_size_min 0.086
_refine_diff_density_max 2.069
_refine_diff_density_min -2.280
_refine_diff_density_rms 0.168
_refine_ls_extinction_method none
_refine_ls_goodness_of_fit_ref 1.056
_refine_ls_hydrogen_treatment constr
_refine_ls_matrix_type full
_refine_ls_number_parameters 399
_refine_ls_number_reflns 6334
_refine_ls_number_restraints 0
_refine_ls_restrained_S_all 1.056
_refine_ls_R_factor_all 0.0701
_refine_ls_R_factor_gt 0.0663
_refine_ls_shift/su_max 0.001
_refine_ls_shift/su_mean 0.000
_refine_ls_structure_factor_coef Fsqd
_refine_ls_weighting_details 'w=1/[\s^2^(Fo^2^)+(0.1359P)^2^+2.5536P] where P=(Fo^2^+2Fc^2^)/3'
_refine_ls_weighting_scheme calc
_refine_ls_wR_factor_gt 0.1849
_refine_ls_wR_factor_ref 0.1890
_reflns_Friedel_coverage 0.000
_reflns_number_gt 5662
_reflns_number_total 6334
_reflns_threshold_expression 'I > 2\s(I)'
_cod_data_source_file d3ce00425b2.cif
_cod_data_source_block uh109-150k
_cod_depositor_comments 'Adding full bibliography for 7246861--7246867.cif.'
_cod_database_code 7246866
_shelx_shelxl_version_number 2016/4
_chemical_oxdiff_formula C33H39Cl3FeIN4O2
_shelx_space_group_comment
;
The symmetry employed for this shelxl refinement is uniquely defined
by the following loop, which should always be used as a source of
symmetry information in preference to the above space-group names.
They are only intended as comments.
;
_reflns_odcompleteness_completeness 99.98
_reflns_odcompleteness_iscentric 1
_reflns_odcompleteness_theta 66.97
_olex2_refinement_description
;
1. Fixed Uiso
 At 1.2 times of:
  All C(H) groups, All C(H,H) groups, All N(H) groups
 At 1.5 times of:
  All C(H,H,H) groups
2.a Ternary CH refined with riding coordinates:
 N2(H2), N4(H4), C33(H33)
2.b Secondary CH2 refined with riding coordinates:
 C12(H12A,H12B), C13(H13A,H13B), C14(H14A,H14B), C15(H15A,H15B), C28(H28A,
 H28B), C29(H29A,H29B), C30(H30A,H30B), C31(H31A,H31B)
2.c Aromatic/amide H refined with riding coordinates:
 C2(H2A), C3(H3), C5(H5), C6(H6), C7(H7), C8(H8), C11(H11), C18(H18), C19(H19),
  C21(H21), C22(H22), C23(H23), C24(H24), C27(H27)
2.d Idealised Me refined as rotating group:
 C16(H16A,H16B,H16C), C32(H32A,H32B,H32C)
;
_olex2_submission_special_instructions 'No special instructions were received'
_oxdiff_exptl_absorpt_empirical_details
;
Empirical correction (ABSPACK) includes:
- Absorption correction using spherical harmonics
- Frame scaling
;
_oxdiff_exptl_absorpt_empirical_full_max 4.739
_oxdiff_exptl_absorpt_empirical_full_min 0.337

loop_
_space_group_symop_operation_xyz
'x, y, z'
'-x, y+1/2, -z+1/2'
'-x, -y, -z'
'x, -y-1/2, z-1/2'

loop_
_atom_site_label
_atom_site_type_symbol
_atom_site_fract_x
_atom_site_fract_y
_atom_site_fract_z
_atom_site_U_iso_or_equiv
_atom_site_adp_type
_atom_site_occupancy
_atom_site_site_symmetry_order
_atom_site_calc_flag
_atom_site_refinement_flags_posn
_atom_site_refinement_flags_adp
_atom_site_refinement_flags_occupancy
_atom_site_disorder_assembly
_atom_site_disorder_group
I1 I 0.09578(3) 1.05277(3) 0.36262(2) 0.03666(17) Uani 1 1 d . . . . .
Fe1 Fe 0.32261(6) 0.77981(6) 0.29175(3) 0.0211(2) Uani 1 1 d . . . . .
O1 O 0.3748(3) 0.6575(3) 0.32854(14) 0.0274(7) Uani 1 1 d . . . . .
O2 O 0.4333(3) 0.7739(3) 0.23468(14) 0.0263(7) Uani 1 1 d . . . . .
N1 N 0.4343(3) 0.8612(3) 0.33834(16) 0.0230(8) Uani 1 1 d . . . . .
N2 N 0.2707(4) 0.9216(3) 0.25872(17) 0.0260(8) Uani 1 1 d . . . . .
H2 H 0.209668 0.948901 0.283602 0.031 Uiso 1 1 calc R U . . .
N3 N 0.2120(3) 0.6969(3) 0.24592(17) 0.0232(8) Uani 1 1 d . . . . .
N4 N 0.1864(3) 0.7911(3) 0.34650(16) 0.0246(8) Uani 1 1 d . . . . .
H4 H 0.178043 0.865442 0.356257 0.030 Uiso 1 1 calc R U . . .
C1 C 0.4598(4) 0.6444(4) 0.3676(2) 0.0277(10) Uani 1 1 d . . . . .
C2 C 0.4762(5) 0.5405(4) 0.3890(3) 0.0350(12) Uani 1 1 d . . . . .
H2A H 0.428670 0.486728 0.372669 0.042 Uiso 1 1 calc R U . . .
C3 C 0.5579(5) 0.5190(5) 0.4316(3) 0.0418(13) Uani 1 1 d . . . . .
H3 H 0.566141 0.450051 0.444513 0.050 Uiso 1 1 calc R U . . .
C4 C 0.6317(5) 0.5954(5) 0.4577(2) 0.0353(12) Uani 1 1 d . . . . .
C5 C 0.7143(6) 0.5718(6) 0.5032(3) 0.0462(15) Uani 1 1 d . . . . .
H5 H 0.719364 0.503099 0.516916 0.055 Uiso 1 1 calc R U . . .
C6 C 0.7868(5) 0.6437(6) 0.5280(3) 0.0464(15) Uani 1 1 d . . . . .
H6 H 0.840868 0.625701 0.558982 0.056 Uiso 1 1 calc R U . . .
C7 C 0.7812(5) 0.7450(5) 0.5076(2) 0.0389(13) Uani 1 1 d . . . . .
H7 H 0.833415 0.795533 0.523943 0.047 Uiso 1 1 calc R U . . .
C8 C 0.6996(5) 0.7714(4) 0.4635(2) 0.0333(11) Uani 1 1 d . . . . .
H8 H 0.696048 0.840518 0.450511 0.040 Uiso 1 1 calc R U . . .
C9 C 0.6214(4) 0.6985(4) 0.4375(2) 0.0280(10) Uani 1 1 d . . . . .
C10 C 0.5321(4) 0.7234(4) 0.3927(2) 0.0264(10) Uani 1 1 d . . . . .
C11 C 0.5145(4) 0.8290(4) 0.3761(2) 0.0246(9) Uani 1 1 d . . . . .
H11 H 0.565440 0.878836 0.393990 0.030 Uiso 1 1 calc R U . . .
C12 C 0.4258(4) 0.9725(4) 0.3278(2) 0.0273(10) Uani 1 1 d . . . . .
H12A H 0.504778 1.004305 0.332820 0.033 Uiso 1 1 calc R U . . .
H12B H 0.374481 1.004702 0.355269 0.033 Uiso 1 1 calc R U . . .
C13 C 0.3750(4) 0.9891(4) 0.2672(2) 0.0275(10) Uani 1 1 d . . . . .
H13A H 0.351898 1.061909 0.261439 0.033 Uiso 1 1 calc R U . . .
H13B H 0.433886 0.971480 0.239462 0.033 Uiso 1 1 calc R U . . .
C14 C 0.2179(5) 0.9223(4) 0.1989(2) 0.0311(11) Uani 1 1 d . . . . .
H14A H 0.148821 0.876015 0.196557 0.037 Uiso 1 1 calc R U . . .
H14B H 0.276106 0.894287 0.173399 0.037 Uiso 1 1 calc R U . . .
C15 C 0.1794(6) 1.0278(5) 0.1771(2) 0.0405(13) Uani 1 1 d . . . . .
H15A H 0.249508 1.070219 0.170707 0.049 Uiso 1 1 calc R U . . .
H15B H 0.133728 1.062615 0.205999 0.049 Uiso 1 1 calc R U . . .
C16 C 0.1038(7) 1.0174(6) 0.1210(3) 0.0527(17) Uani 1 1 d . . . . .
H16A H 0.149940 0.984858 0.092090 0.079 Uiso 1 1 calc R U . . .
H16B H 0.078233 1.085723 0.107654 0.079 Uiso 1 1 calc R U . . .
H16C H 0.034647 0.975108 0.127363 0.079 Uiso 1 1 calc R U . . .
C17 C 0.4206(4) 0.7323(4) 0.1832(2) 0.0254(10) Uani 1 1 d . . . . .
C18 C 0.5147(4) 0.7499(4) 0.1472(2) 0.0310(11) Uani 1 1 d . . . . .
H18 H 0.579995 0.790242 0.160967 0.037 Uiso 1 1 calc R U . . .
C19 C 0.5130(4) 0.7102(4) 0.0935(2) 0.0311(11) Uani 1 1 d . . . . .
H19 H 0.577600 0.722782 0.070731 0.037 Uiso 1 1 calc R U . . .
C20 C 0.4166(4) 0.6501(4) 0.0704(2) 0.0286(10) Uani 1 1 d . . . . .
C21 C 0.4165(5) 0.6088(5) 0.0147(2) 0.0348(11) Uani 1 1 d . . . . .
H21 H 0.481951 0.620607 -0.007646 0.042 Uiso 1 1 calc R U . . .
C22 C 0.3238(6) 0.5520(4) -0.0076(2) 0.0379(13) Uani 1 1 d . . . . .
H22 H 0.324371 0.524887 -0.045254 0.045 Uiso 1 1 calc R U . . .
C23 C 0.2280(5) 0.5343(4) 0.0255(2) 0.0339(11) Uani 1 1 d . . . . .
H23 H 0.163688 0.494538 0.009919 0.041 Uiso 1 1 calc R U . . .
C24 C 0.2248(5) 0.5730(4) 0.0800(2) 0.0283(10) Uani 1 1 d . . . . .
H24 H 0.158251 0.560322 0.101414 0.034 Uiso 1 1 calc R U . . .
C25 C 0.3203(4) 0.6317(4) 0.1045(2) 0.0254(10) Uani 1 1 d . . . . .
C26 C 0.3230(4) 0.6749(4) 0.1619(2) 0.0226(9) Uani 1 1 d . . . . .
C27 C 0.2238(4) 0.6585(4) 0.1956(2) 0.0242(9) Uani 1 1 d . . . . .
H27 H 0.162055 0.616193 0.179803 0.029 Uiso 1 1 calc R U . . .
C28 C 0.1060(4) 0.6694(4) 0.2757(2) 0.0281(10) Uani 1 1 d . . . . .
H28A H 0.121144 0.608025 0.300040 0.034 Uiso 1 1 calc R U . . .
H28B H 0.039435 0.654297 0.247613 0.034 Uiso 1 1 calc R U . . .
C29 C 0.0783(4) 0.7607(4) 0.3117(2) 0.0291(10) Uani 1 1 d . . . . .
H29A H 0.050665 0.818504 0.286828 0.035 Uiso 1 1 calc R U . . .
H29B H 0.015110 0.743065 0.337154 0.035 Uiso 1 1 calc R U . . .
C30 C 0.2000(4) 0.7334(4) 0.4017(2) 0.0276(10) Uani 1 1 d . . . . .
H30A H 0.278851 0.747955 0.420137 0.033 Uiso 1 1 calc R U . . .
H30B H 0.195781 0.658881 0.393365 0.033 Uiso 1 1 calc R U . . .
C31 C 0.1075(5) 0.7600(5) 0.4434(2) 0.0341(12) Uani 1 1 d . . . . .
H31A H 0.109828 0.834726 0.451304 0.041 Uiso 1 1 calc R U . . .
H31B H 0.028449 0.743016 0.425896 0.041 Uiso 1 1 calc R U . . .
C32 C 0.1284(6) 0.7014(5) 0.4992(2) 0.0423(13) Uani 1 1 d . . . . .
H32A H 0.107695 0.628958 0.493050 0.063 Uiso 1 1 calc R U . . .
H32B H 0.079537 0.730645 0.528101 0.063 Uiso 1 1 calc R U . . .
H32C H 0.211565 0.706669 0.512551 0.063 Uiso 1 1 calc R U . . .
Cl1 Cl 0.78847(12) 0.84538(16) 0.33419(6) 0.0526(4) Uani 1 1 d . . . . .
Cl2 Cl 0.80174(12) 0.75534(11) 0.22188(6) 0.0414(3) Uani 1 1 d . . . . .
Cl3 Cl 0.69190(13) 0.95368(10) 0.23472(7) 0.0434(4) Uani 1 1 d . . . . .
C33 C 0.7176(5) 0.8323(4) 0.2658(2) 0.0346(11) Uani 1 1 d . . . . .
H33 H 0.640075 0.797871 0.269732 0.042 Uiso 1 1 calc R U . . .

loop_
_atom_site_aniso_label
_atom_site_aniso_U_11
_atom_site_aniso_U_22
_atom_site_aniso_U_33
_atom_site_aniso_U_23
_atom_site_aniso_U_13
_atom_site_aniso_U_12
I1 0.0388(2) 0.0363(3) 0.0358(3) 0.00246(13) 0.00884(16) 0.00821(13)
Fe1 0.0237(4) 0.0197(4) 0.0205(4) -0.0018(3) 0.0058(3) -0.0007(3)
O1 0.0323(17) 0.0214(17) 0.0290(17) -0.0034(14) 0.0052(13) -0.0011(14)
O2 0.0247(15) 0.0272(18) 0.0274(17) -0.0029(14) 0.0053(13) -0.0024(13)
N1 0.0278(18) 0.0201(19) 0.0221(19) 0.0007(15) 0.0088(15) -0.0001(15)
N2 0.0280(19) 0.027(2) 0.024(2) 0.0004(17) 0.0087(15) 0.0015(17)
N3 0.0230(17) 0.023(2) 0.024(2) 0.0010(16) 0.0079(15) -0.0001(15)
N4 0.0295(19) 0.026(2) 0.0188(19) -0.0022(16) 0.0079(15) -0.0026(16)
C1 0.031(2) 0.021(2) 0.032(3) -0.001(2) 0.0104(19) -0.0011(19)
C2 0.043(3) 0.022(3) 0.041(3) 0.004(2) 0.002(2) -0.001(2)
C3 0.050(3) 0.026(3) 0.050(3) 0.009(3) 0.009(3) 0.002(2)
C4 0.037(3) 0.032(3) 0.038(3) 0.006(2) 0.009(2) 0.004(2)
C5 0.050(3) 0.045(4) 0.045(3) 0.012(3) 0.009(3) 0.011(3)
C6 0.038(3) 0.057(4) 0.044(3) 0.009(3) -0.001(2) 0.006(3)
C7 0.034(3) 0.049(4) 0.035(3) 0.001(3) 0.004(2) 0.001(2)
C8 0.034(3) 0.033(3) 0.033(3) -0.001(2) 0.004(2) 0.002(2)
C9 0.028(2) 0.028(3) 0.030(2) 0.001(2) 0.0109(19) 0.003(2)
C10 0.030(2) 0.020(2) 0.030(2) -0.0025(19) 0.0094(19) 0.0025(19)
C11 0.027(2) 0.021(2) 0.027(2) -0.0050(19) 0.0104(18) -0.0018(18)
C12 0.032(2) 0.022(2) 0.029(3) -0.003(2) 0.0085(19) 0.0000(19)
C13 0.032(2) 0.023(2) 0.028(2) 0.003(2) 0.0089(19) -0.0003(19)
C14 0.038(3) 0.030(3) 0.026(3) -0.002(2) 0.003(2) 0.004(2)
C15 0.056(3) 0.037(3) 0.028(3) 0.000(2) 0.000(2) 0.016(3)
C16 0.073(4) 0.054(4) 0.030(3) 0.004(3) -0.008(3) 0.019(4)
C17 0.031(2) 0.020(2) 0.026(2) 0.0031(19) 0.0077(18) 0.0030(18)
C18 0.029(2) 0.029(3) 0.037(3) 0.003(2) 0.011(2) -0.002(2)
C19 0.033(2) 0.031(3) 0.032(3) 0.003(2) 0.013(2) 0.000(2)
C20 0.033(2) 0.028(3) 0.025(2) 0.003(2) 0.0104(19) 0.004(2)
C21 0.041(3) 0.036(3) 0.029(3) 0.002(2) 0.012(2) 0.006(2)
C22 0.051(3) 0.038(3) 0.025(3) -0.003(2) 0.005(2) 0.008(2)
C23 0.045(3) 0.028(3) 0.029(3) -0.004(2) 0.006(2) 0.000(2)
C24 0.037(3) 0.026(2) 0.023(2) -0.004(2) 0.0077(19) 0.002(2)
C25 0.031(2) 0.022(2) 0.024(2) 0.0022(19) 0.0086(18) 0.0028(19)
C26 0.027(2) 0.018(2) 0.023(2) -0.0007(18) 0.0084(17) 0.0014(18)
C27 0.024(2) 0.024(2) 0.026(2) 0.0003(18) 0.0095(17) -0.0001(18)
C28 0.028(2) 0.033(3) 0.024(2) -0.003(2) 0.0117(18) -0.006(2)
C29 0.026(2) 0.036(3) 0.026(2) -0.001(2) 0.0056(18) -0.001(2)
C30 0.030(2) 0.032(3) 0.022(2) 0.001(2) 0.0093(18) 0.000(2)
C31 0.040(3) 0.037(3) 0.027(3) 0.000(2) 0.014(2) 0.001(2)
C32 0.057(3) 0.044(3) 0.028(3) 0.008(2) 0.017(2) -0.003(3)
Cl1 0.0397(7) 0.0823(12) 0.0362(7) -0.0075(7) 0.0067(5) 0.0104(7)
Cl2 0.0423(7) 0.0396(7) 0.0425(7) -0.0080(6) 0.0047(5) 0.0114(6)
Cl3 0.0455(8) 0.0259(7) 0.0590(9) -0.0012(6) 0.0058(6) 0.0011(5)
C33 0.033(2) 0.032(3) 0.040(3) -0.004(2) 0.008(2) 0.001(2)

loop_
_atom_type_symbol
_atom_type_description
_atom_type_scat_dispersion_real
_atom_type_scat_dispersion_imag
_atom_type_scat_source
C C 0.0181 0.0091 'International Tables Vol C Tables 4.2.6.8 and 6.1.1.4'
H H 0.0000 0.0000 'International Tables Vol C Tables 4.2.6.8 and 6.1.1.4'
Cl Cl 0.3639 0.7018 'International Tables Vol C Tables 4.2.6.8 and 6.1.1.4'
Fe Fe -1.1336 3.1974 'International Tables Vol C Tables 4.2.6.8 and 6.1.1.4'
I I -0.3257 6.8362 'International Tables Vol C Tables 4.2.6.8 and 6.1.1.4'
N N 0.0311 0.0180 'International Tables Vol C Tables 4.2.6.8 and 6.1.1.4'
O O 0.0492 0.0322 'International Tables Vol C Tables 4.2.6.8 and 6.1.1.4'

loop_
_exptl_crystal_face_index_h
_exptl_crystal_face_index_k
_exptl_crystal_face_index_l
_exptl_crystal_face_perp_dist
-5 0 1 0.0695
1 5 -5 0.0841
2 5 -2 0.0779
0 0 -1 0.2086
1 -1 -5 0.2183
1 5 2 0.1218
-2 0 -5 0.1843
1 -5 2 0.0131
0 5 -2 0.0556
0 1 5 0.1895
5 0 -1 0.1077
2 -2 5 0.1285

loop_
_geom_angle_atom_site_label_1
_geom_angle_atom_site_label_2
_geom_angle_atom_site_label_3
_geom_angle
_geom_angle_site_symmetry_1
_geom_angle_site_symmetry_3
_geom_angle_publ_flag
O1 Fe1 O2 94.78(15) . . ?
O1 Fe1 N1 91.63(16) . . ?
O1 Fe1 N2 174.36(16) . . ?
O1 Fe1 N3 87.56(16) . . ?
O1 Fe1 N4 90.23(16) . . ?
O2 Fe1 N1 88.64(15) . . ?
O2 Fe1 N2 87.71(16) . . ?
O2 Fe1 N3 91.47(15) . . ?
O2 Fe1 N4 173.13(15) . . ?
N1 Fe1 N2 83.36(17) . . ?
N1 Fe1 N4 95.93(16) . . ?
N2 Fe1 N4 87.73(16) . . ?
N3 Fe1 N1 179.18(18) . . ?
N3 Fe1 N2 97.46(17) . . ?
N3 Fe1 N4 84.03(16) . . ?
C1 O1 Fe1 129.1(3) . . ?
C17 O2 Fe1 128.3(3) . . ?
C11 N1 Fe1 127.8(3) . . ?
C11 N1 C12 117.9(4) . . ?
C12 N1 Fe1 114.2(3) . . ?
Fe1 N2 H2 107.0 . . ?
C13 N2 Fe1 105.7(3) . . ?
C13 N2 H2 107.0 . . ?
C13 N2 C14 113.2(4) . . ?
C14 N2 Fe1 116.5(3) . . ?
C14 N2 H2 107.0 . . ?
C27 N3 Fe1 128.2(3) . . ?
C27 N3 C28 118.1(4) . . ?
C28 N3 Fe1 113.4(3) . . ?
Fe1 N4 H4 107.2 . . ?
C29 N4 Fe1 105.6(3) . . ?
C29 N4 H4 107.2 . . ?
C29 N4 C30 112.1(4) . . ?
C30 N4 Fe1 117.2(3) . . ?
C30 N4 H4 107.2 . . ?
O1 C1 C2 116.0(5) . . ?
O1 C1 C10 125.6(5) . . ?
C10 C1 C2 118.3(5) . . ?
C1 C2 H2A 119.5 . . ?
C3 C2 C1 121.1(5) . . ?
C3 C2 H2A 119.5 . . ?
C2 C3 H3 118.8 . . ?
C2 C3 C4 122.4(6) . . ?
C4 C3 H3 118.8 . . ?
C3 C4 C9 118.9(5) . . ?
C5 C4 C3 121.5(6) . . ?
C5 C4 C9 119.6(6) . . ?
C4 C5 H5 118.9 . . ?
C6 C5 C4 122.1(6) . . ?
C6 C5 H5 118.9 . . ?
C5 C6 H6 120.3 . . ?
C5 C6 C7 119.4(6) . . ?
C7 C6 H6 120.3 . . ?
C6 C7 H7 120.0 . . ?
C8 C7 C6 119.9(6) . . ?
C8 C7 H7 120.0 . . ?
C7 C8 H8 119.0 . . ?
C7 C8 C9 121.9(6) . . ?
C9 C8 H8 119.0 . . ?
C4 C9 C10 119.3(5) . . ?
C8 C9 C4 116.9(5) . . ?
C8 C9 C10 123.7(5) . . ?
C1 C10 C9 119.9(5) . . ?
C1 C10 C11 120.7(5) . . ?
C11 C10 C9 119.3(5) . . ?
N1 C11 C10 125.0(4) . . ?
N1 C11 H11 117.5 . . ?
C10 C11 H11 117.5 . . ?
N1 C12 H12A 110.0 . . ?
N1 C12 H12B 110.0 . . ?
N1 C12 C13 108.4(4) . . ?
H12A C12 H12B 108.4 . . ?
C13 C12 H12A 110.0 . . ?
C13 C12 H12B 110.0 . . ?
N2 C13 C12 107.2(4) . . ?
N2 C13 H13A 110.3 . . ?
N2 C13 H13B 110.3 . . ?
C12 C13 H13A 110.3 . . ?
C12 C13 H13B 110.3 . . ?
H13A C13 H13B 108.5 . . ?
N2 C14 H14A 108.7 . . ?
N2 C14 H14B 108.7 . . ?
N2 C14 C15 114.4(5) . . ?
H14A C14 H14B 107.6 . . ?
C15 C14 H14A 108.7 . . ?
C15 C14 H14B 108.7 . . ?
C14 C15 H15A 109.6 . . ?
C14 C15 H15B 109.6 . . ?
C14 C15 C16 110.1(5) . . ?
H15A C15 H15B 108.1 . . ?
C16 C15 H15A 109.6 . . ?
C16 C15 H15B 109.6 . . ?
C15 C16 H16A 109.5 . . ?
C15 C16 H16B 109.5 . . ?
C15 C16 H16C 109.5 . . ?
H16A C16 H16B 109.5 . . ?
H16A C16 H16C 109.5 . . ?
H16B C16 H16C 109.5 . . ?
O2 C17 C18 115.6(4) . . ?
O2 C17 C26 125.5(4) . . ?
C26 C17 C18 118.9(4) . . ?
C17 C18 H18 119.3 . . ?
C19 C18 C17 121.4(5) . . ?
C19 C18 H18 119.3 . . ?
C18 C19 H19 119.2 . . ?
C18 C19 C20 121.7(5) . . ?
C20 C19 H19 119.2 . . ?
C21 C20 C19 121.0(5) . . ?
C21 C20 C25 120.1(5) . . ?
C25 C20 C19 118.9(5) . . ?
C20 C21 H21 119.5 . . ?
C22 C21 C20 121.0(5) . . ?
C22 C21 H21 119.5 . . ?
C21 C22 H22 120.3 . . ?
C21 C22 C23 119.4(5) . . ?
C23 C22 H22 120.3 . . ?
C22 C23 H23 119.3 . . ?
C24 C23 C22 121.5(5) . . ?
C24 C23 H23 119.3 . . ?
C23 C24 H24 119.8 . . ?
C23 C24 C25 120.5(5) . . ?
C25 C24 H24 119.8 . . ?
C20 C25 C26 118.9(4) . . ?
C24 C25 C20 117.6(4) . . ?
C24 C25 C26 123.5(4) . . ?
C17 C26 C25 120.2(4) . . ?
C17 C26 C27 121.1(4) . . ?
C27 C26 C25 118.6(4) . . ?
N3 C27 C26 125.1(4) . . ?
N3 C27 H27 117.5 . . ?
C26 C27 H27 117.5 . . ?
N3 C28 H28A 110.5 . . ?
N3 C28 H28B 110.5 . . ?
N3 C28 C29 106.3(4) . . ?
H28A C28 H28B 108.7 . . ?
C29 C28 H28A 110.5 . . ?
C29 C28 H28B 110.5 . . ?
N4 C29 C28 108.8(4) . . ?
N4 C29 H29A 109.9 . . ?
N4 C29 H29B 109.9 . . ?
C28 C29 H29A 109.9 . . ?
C28 C29 H29B 109.9 . . ?
H29A C29 H29B 108.3 . . ?
N4 C30 H30A 108.8 . . ?
N4 C30 H30B 108.8 . . ?
N4 C30 C31 113.8(4) . . ?
H30A C30 H30B 107.7 . . ?
C31 C30 H30A 108.8 . . ?
C31 C30 H30B 108.8 . . ?
C30 C31 H31A 109.4 . . ?
C30 C31 H31B 109.4 . . ?
H31A C31 H31B 108.0 . . ?
C32 C31 C30 111.2(5) . . ?
C32 C31 H31A 109.4 . . ?
C32 C31 H31B 109.4 . . ?
C31 C32 H32A 109.5 . . ?
C31 C32 H32B 109.5 . . ?
C31 C32 H32C 109.5 . . ?
H32A C32 H32B 109.5 . . ?
H32A C32 H32C 109.5 . . ?
H32B C32 H32C 109.5 . . ?
Cl1 C33 Cl2 110.6(3) . . ?
Cl1 C33 Cl3 110.2(3) . . ?
Cl1 C33 H33 108.4 . . ?
Cl2 C33 H33 108.4 . . ?
Cl3 C33 Cl2 110.6(3) . . ?
Cl3 C33 H33 108.4 . . ?

loop_
_geom_bond_atom_site_label_1
_geom_bond_atom_site_label_2
_geom_bond_distance
_geom_bond_site_symmetry_2
_geom_bond_publ_flag
Fe1 O1 1.887(4) . ?
Fe1 O2 1.896(3) . ?
Fe1 N1 1.937(4) . ?
Fe1 N2 2.072(4) . ?
Fe1 N3 1.930(4) . ?
Fe1 N4 2.080(4) . ?
O1 C1 1.299(6) . ?
O2 C17 1.320(6) . ?
N1 C11 1.299(6) . ?
N1 C12 1.471(6) . ?
N2 H2 1.0000 . ?
N2 C13 1.481(6) . ?
N2 C14 1.487(6) . ?
N3 C27 1.293(6) . ?
N3 C28 1.476(6) . ?
N4 H4 1.0000 . ?
N4 C29 1.486(6) . ?
N4 C30 1.493(6) . ?
C1 C2 1.449(7) . ?
C1 C10 1.421(7) . ?
C2 H2A 0.9500 . ?
C2 C3 1.348(9) . ?
C3 H3 0.9500 . ?
C3 C4 1.416(9) . ?
C4 C5 1.409(9) . ?
C4 C9 1.425(8) . ?
C5 H5 0.9500 . ?
C5 C6 1.354(10) . ?
C6 H6 0.9500 . ?
C6 C7 1.403(9) . ?
C7 H7 0.9500 . ?
C7 C8 1.387(8) . ?
C8 H8 0.9500 . ?
C8 C9 1.412(8) . ?
C9 C10 1.449(7) . ?
C10 C11 1.439(7) . ?
C11 H11 0.9500 . ?
C12 H12A 0.9900 . ?
C12 H12B 0.9900 . ?
C12 C13 1.512(7) . ?
C13 H13A 0.9900 . ?
C13 H13B 0.9900 . ?
C14 H14A 0.9900 . ?
C14 H14B 0.9900 . ?
C14 C15 1.520(8) . ?
C15 H15A 0.9900 . ?
C15 H15B 0.9900 . ?
C15 C16 1.528(8) . ?
C16 H16A 0.9800 . ?
C16 H16B 0.9800 . ?
C16 H16C 0.9800 . ?
C17 C18 1.425(7) . ?
C17 C26 1.403(7) . ?
C18 H18 0.9500 . ?
C18 C19 1.357(8) . ?
C19 H19 0.9500 . ?
C19 C20 1.425(8) . ?
C20 C21 1.410(7) . ?
C20 C25 1.419(7) . ?
C21 H21 0.9500 . ?
C21 C22 1.364(9) . ?
C22 H22 0.9500 . ?
C22 C23 1.396(8) . ?
C23 H23 0.9500 . ?
C23 C24 1.375(7) . ?
C24 H24 0.9500 . ?
C24 C25 1.419(7) . ?
C25 C26 1.455(7) . ?
C26 C27 1.435(6) . ?
C27 H27 0.9500 . ?
C28 H28A 0.9900 . ?
C28 H28B 0.9900 . ?
C28 C29 1.503(7) . ?
C29 H29A 0.9900 . ?
C29 H29B 0.9900 . ?
C30 H30A 0.9900 . ?
C30 H30B 0.9900 . ?
C30 C31 1.521(7) . ?
C31 H31A 0.9900 . ?
C31 H31B 0.9900 . ?
C31 C32 1.519(8) . ?
C32 H32A 0.9800 . ?
C32 H32B 0.9800 . ?
C32 H32C 0.9800 . ?
Cl1 C33 1.754(6) . ?
Cl2 C33 1.761(5) . ?
Cl3 C33 1.756(6) . ?
C33 H33 1.0000 . ?

loop_
_geom_torsion_atom_site_label_1
_geom_torsion_atom_site_label_2
_geom_torsion_atom_site_label_3
_geom_torsion_atom_site_label_4
_geom_torsion
_geom_torsion_site_symmetry_1
_geom_torsion_site_symmetry_2
_geom_torsion_site_symmetry_3
_geom_torsion_site_symmetry_4
_geom_torsion_publ_flag
Fe1 O1 C1 C2 178.1(4) . . . . ?
Fe1 O1 C1 C10 1.7(7) . . . . ?
Fe1 O2 C17 C18 173.2(3) . . . . ?
Fe1 O2 C17 C26 -5.9(7) . . . . ?
Fe1 N1 C11 C10 -3.3(7) . . . . ?
Fe1 N1 C12 C13 -26.1(5) . . . . ?
Fe1 N2 C13 C12 -45.8(4) . . . . ?
Fe1 N2 C14 C15 179.0(4) . . . . ?
Fe1 N3 C27 C26 -3.2(7) . . . . ?
Fe1 N3 C28 C29 36.0(5) . . . . ?
Fe1 N4 C29 C28 41.8(4) . . . . ?
Fe1 N4 C30 C31 170.1(3) . . . . ?
O1 Fe1 O2 C17 92.3(4) . . . . ?
O1 C1 C2 C3 -176.6(5) . . . . ?
O1 C1 C10 C9 177.8(4) . . . . ?
O1 C1 C10 C11 0.6(8) . . . . ?
O2 Fe1 O1 C1 85.5(4) . . . . ?
O2 C17 C18 C19 179.2(5) . . . . ?
O2 C17 C26 C25 -179.1(4) . . . . ?
O2 C17 C26 C27 1.6(7) . . . . ?
N1 Fe1 O1 C1 -3.3(4) . . . . ?
N1 Fe1 O2 C17 -176.2(4) . . . . ?
N1 C12 C13 N2 47.5(5) . . . . ?
N2 Fe1 O2 C17 -92.8(4) . . . . ?
N2 C14 C15 C16 -168.0(5) . . . . ?
N3 Fe1 O1 C1 176.8(4) . . . . ?
N3 Fe1 O2 C17 4.6(4) . . . . ?
N3 C28 C29 N4 -51.1(5) . . . . ?
N4 Fe1 O1 C1 -99.2(4) . . . . ?
N4 C30 C31 C32 -178.2(5) . . . . ?
C1 C2 C3 C4 -0.1(10) . . . . ?
C1 C10 C11 N1 0.3(7) . . . . ?
C2 C1 C10 C9 1.5(7) . . . . ?
C2 C1 C10 C11 -175.8(5) . . . . ?
C2 C3 C4 C5 178.3(6) . . . . ?
C2 C3 C4 C9 -1.4(9) . . . . ?
C3 C4 C5 C6 179.0(6) . . . . ?
C3 C4 C9 C8 -178.0(5) . . . . ?
C3 C4 C9 C10 3.0(8) . . . . ?
C4 C5 C6 C7 -0.9(10) . . . . ?
C4 C9 C10 C1 -3.0(7) . . . . ?
C4 C9 C10 C11 174.3(4) . . . . ?
C5 C4 C9 C8 2.3(8) . . . . ?
C5 C4 C9 C10 -176.7(5) . . . . ?
C5 C6 C7 C8 2.0(10) . . . . ?
C6 C7 C8 C9 -0.9(9) . . . . ?
C7 C8 C9 C4 -1.3(8) . . . . ?
C7 C8 C9 C10 177.8(5) . . . . ?
C8 C9 C10 C1 177.9(5) . . . . ?
C8 C9 C10 C11 -4.7(7) . . . . ?
C9 C4 C5 C6 -1.3(9) . . . . ?
C9 C10 C11 N1 -177.0(4) . . . . ?
C10 C1 C2 C3 0.0(8) . . . . ?
C11 N1 C12 C13 152.9(4) . . . . ?
C12 N1 C11 C10 177.9(4) . . . . ?
C13 N2 C14 C15 -58.1(6) . . . . ?
C14 N2 C13 C12 -174.5(4) . . . . ?
C17 C18 C19 C20 0.7(8) . . . . ?
C17 C26 C27 N3 3.1(8) . . . . ?
C18 C17 C26 C25 1.8(7) . . . . ?
C18 C17 C26 C27 -177.4(4) . . . . ?
C18 C19 C20 C21 -179.5(5) . . . . ?
C18 C19 C20 C25 0.1(8) . . . . ?
C19 C20 C21 C22 -179.4(5) . . . . ?
C19 C20 C25 C24 179.0(5) . . . . ?
C19 C20 C25 C26 0.1(7) . . . . ?
C20 C21 C22 C23 -0.4(9) . . . . ?
C20 C25 C26 C17 -1.1(7) . . . . ?
C20 C25 C26 C27 178.2(4) . . . . ?
C21 C20 C25 C24 -1.4(7) . . . . ?
C21 C20 C25 C26 179.7(5) . . . . ?
C21 C22 C23 C24 0.2(9) . . . . ?
C22 C23 C24 C25 -0.7(8) . . . . ?
C23 C24 C25 C20 1.2(8) . . . . ?
C23 C24 C25 C26 -179.9(5) . . . . ?
C24 C25 C26 C17 -179.9(5) . . . . ?
C24 C25 C26 C27 -0.6(7) . . . . ?
C25 C20 C21 C22 1.0(8) . . . . ?
C25 C26 C27 N3 -176.2(5) . . . . ?
C26 C17 C18 C19 -1.7(8) . . . . ?
C27 N3 C28 C29 -148.5(4) . . . . ?
C28 N3 C27 C26 -177.9(5) . . . . ?
C29 N4 C30 C31 -67.6(5) . . . . ?
C30 N4 C29 C28 -86.9(5) . . . . ?

loop_
_exptl_oxdiff_crystal_face_indexfrac_h
_exptl_oxdiff_crystal_face_indexfrac_k
_exptl_oxdiff_crystal_face_indexfrac_l
_exptl_oxdiff_crystal_face_x
_exptl_oxdiff_crystal_face_y
_exptl_oxdiff_crystal_face_z
-4.9974 0.0104 1.0044 -0.0296 -0.5094 -0.4432
0.9951 4.9937 -4.9901 -0.6274 0.2723 -0.0485
1.9943 4.9871 -1.9954 -0.5876 0.2310 0.1911
0.0001 0.0014 -0.9986 -0.0106 0.0447 -0.0472
1.0008 -0.9930 -4.9951 0.0716 0.3254 -0.1557
0.9945 4.9838 2.0003 -0.5534 -0.0408 0.2818
-1.9986 0.0119 -4.9908 -0.0690 0.0377 -0.4321
1.0041 -4.9942 1.9919 0.6118 0.0478 0.1031
-0.0046 4.9918 -1.9931 -0.6037 0.0451 -0.0050
-0.0013 0.9907 4.9940 -0.0636 -0.2325 0.2538
4.9974 -0.0104 -1.0044 0.0296 0.5094 0.4432
2.0005 -2.0075 4.9891 0.3020 -0.0200 0.3963
